data_7030783
loop_
_publ_author_name
'John, Alex'
'Shaikh, Mobin M.'
'Ghosh, Prasenjit'

_publ_section_title
;
 Structural and functional mimic of galactose oxidase by a copper complex
 of a sterically demanding [N2O2] ligand.
;
_journal_issue 21
_journal_name_full 'Dalton transactions (Cambridge, England : 2003)'
_journal_page_first 2815
_journal_page_last 2824
_journal_paper_doi 10.1039/b801496e
_journal_year 2008
_chemical_formula_sum 'C32 H42 Cu N2 O4'
_chemical_formula_weight 582.21
_chemical_name_systematic
;
?
;
_space_group_IT_number 2
_symmetry_cell_setting triclinic
_symmetry_space_group_name_Hall '-P 1'
_symmetry_space_group_name_H-M 'P -1'
_atom_sites_solution_hydrogens geom
_atom_sites_solution_primary direct
_atom_sites_solution_secondary difmap
_audit_creation_method SHELXL-97
_cell_angle_alpha 73.601(10)
_cell_angle_beta 74.338(5)
_cell_angle_gamma 83.836(8)
_cell_formula_units_Z 4
_cell_length_a 12.3083(4)
_cell_length_b 14.719(2)
_cell_length_c 18.0662(15)
_cell_measurement_reflns_used 15852
_cell_measurement_temperature 120(2)
_cell_measurement_theta_max 32.5654
_cell_measurement_theta_min 3.0848
_cell_volume 3021.5(5)
_computing_cell_refinement 'CrysAlis RED, Oxford Diffraction Ltd.,'
_computing_data_collection 'CrysAlis CCD, Oxford Diffraction Ltd.,'
_computing_data_reduction 'CrysAlis RED, Oxford Diffraction Ltd.,'
_computing_molecular_graphics Ortep3
_computing_publication_material Shelx97
_computing_structure_refinement 'SHELXL-97 (Sheldrick, 1997)'
_computing_structure_solution 'SHELXS-97 (Sheldrick, 1997)'
_diffrn_ambient_temperature 120(2)
_diffrn_detector_area_resol_mean 15.9948
_diffrn_measured_fraction_theta_full 0.993
_diffrn_measured_fraction_theta_max 0.993
_diffrn_radiation_monochromator graphite
_diffrn_radiation_source 'Enhance (Mo) X-ray Source'
_diffrn_radiation_type MoK\a
_diffrn_radiation_wavelength 0.71073
_diffrn_reflns_av_R_equivalents 0.0294
_diffrn_reflns_av_sigmaI/netI 0.0456
_diffrn_reflns_limit_h_max 14
_diffrn_reflns_limit_h_min -14
_diffrn_reflns_limit_k_max 17
_diffrn_reflns_limit_k_min -17
_diffrn_reflns_limit_l_max 21
_diffrn_reflns_limit_l_min -21
_diffrn_reflns_number 25774
_diffrn_reflns_theta_full 25.00
_diffrn_reflns_theta_max 25.00
_diffrn_reflns_theta_min 3.09
_exptl_absorpt_coefficient_mu 0.760
_exptl_absorpt_correction_T_max 0.8567
_exptl_absorpt_correction_T_min 0.7875
_exptl_absorpt_correction_type multi-scan
_exptl_absorpt_process_details
;
CrysAlis RED, Oxford Diffraction Ltd.,
Version 1.171.31.5 (release 28-08-2006 CrysAlis171 .NET)
(compiled Aug 28 2006,13:05:05)
Empirical absorption correction using spherical harmonics,
implemented in SCALE3 ABSPACK scaling algorithm.
;
_exptl_crystal_colour green
_exptl_crystal_density_diffrn 1.280
_exptl_crystal_density_method 'not measured'
_exptl_crystal_description block
_exptl_crystal_F_000 1236
_exptl_crystal_size_max 0.33
_exptl_crystal_size_mid 0.26
_exptl_crystal_size_min 0.21
_refine_diff_density_max 0.375
_refine_diff_density_min -0.316
_refine_diff_density_rms 0.053
_refine_ls_extinction_method none
_refine_ls_goodness_of_fit_ref 1.046
_refine_ls_hydrogen_treatment mixed
_refine_ls_matrix_type full
_refine_ls_number_parameters 729
_refine_ls_number_reflns 10584
_refine_ls_number_restraints 0
_refine_ls_restrained_S_all 1.046
_refine_ls_R_factor_all 0.0479
_refine_ls_R_factor_gt 0.0320
_refine_ls_shift/su_max 0.006
_refine_ls_shift/su_mean 0.000
_refine_ls_structure_factor_coef Fsqd
_refine_ls_weighting_details 'calc w=1/[\s^2^(Fo^2^)+(0.0453P)^2^+0.5784P] where P=(Fo^2^+2Fc^2^)/3'
_refine_ls_weighting_scheme calc
_refine_ls_wR_factor_gt 0.0768
_refine_ls_wR_factor_ref 0.0853
_reflns_number_gt 8294
_reflns_number_total 10584
_reflns_threshold_expression >2sigma(I)
_cod_data_source_file b801496e.txt
_cod_data_source_block pg108
_cod_depositor_comments
;
The following automatic conversions were performed:

'_symmetry_cell_setting' value 'Triclinic' changed to 'triclinic'
according to
/usr/data/users/saulius/automatic-downloads/retrospective/RSC/lib/dictionaries/cif_core.dic
dictionary named 'cif_core.dic' version 2.4.2 from 2011-04-26.

Automatic conversion script
Id: cif_fix_values 2281 2013-09-26 08:29:07Z andrius 
;
_cod_original_cell_volume 3021.6(5)
_cod_database_code 7030783

loop_
_symmetry_equiv_pos_as_xyz
'x, y, z'
'-x, -y, -z'

loop_
_atom_site_label
_atom_site_type_symbol
_atom_site_fract_x
_atom_site_fract_y
_atom_site_fract_z
_atom_site_U_iso_or_equiv
_atom_site_adp_type
_atom_site_occupancy
_atom_site_symmetry_multiplicity
_atom_site_calc_flag
_atom_site_refinement_flags
Cu1 Cu 0.64600(2) 0.886450(19) 0.751776(15) 0.01699(8) Uani 1 1 d .
Cu2 Cu 0.75289(2) 0.629308(19) 0.715331(15) 0.01526(8) Uani 1 1 d .
O1 O 0.80318(12) 0.90141(11) 0.72730(9) 0.0193(3) Uani 1 1 d .
O2 O 0.56016(13) 1.02370(12) 0.80246(10) 0.0216(4) Uani 1 1 d .
O3 O 0.65564(13) 0.94345(12) 0.63838(9) 0.0235(4) Uani 1 1 d .
O4 O 0.58010(14) 1.08737(13) 0.64487(10) 0.0337(4) Uani 1 1 d .
O5 O 0.82703(12) 0.58549(11) 0.79739(8) 0.0186(3) Uani 1 1 d .
O6 O 0.79120(13) 0.50245(11) 0.65637(9) 0.0196(4) Uani 1 1 d .
O7 O 0.61233(12) 0.58151(11) 0.79497(9) 0.0219(4) Uani 1 1 d .
O8 O 0.62279(14) 0.43633(13) 0.77590(10) 0.0332(4) Uani 1 1 d .
N1 N 0.63497(14) 0.81395(13) 0.86735(10) 0.0170(4) Uani 1 1 d .
N2 N 0.49027(15) 0.84107(14) 0.77422(11) 0.0209(4) Uani 1 1 d .
N3 N 0.89093(14) 0.69206(13) 0.63187(10) 0.0151(4) Uani 1 1 d .
N4 N 0.66923(14) 0.70426(13) 0.63702(11) 0.0170(4) Uani 1 1 d .
C1 C 0.86311(17) 0.89807(16) 0.78000(13) 0.0176(5) Uani 1 1 d .
C2 C 0.95277(17) 0.96098(16) 0.76065(13) 0.0185(5) Uani 1 1 d .
C3 C 0.97839(18) 1.03741(17) 0.68068(13) 0.0206(5) Uani 1 1 d .
C4 C 1.0147(2) 0.99030(18) 0.61130(14) 0.0298(6) Uani 1 1 d .
H4A H 0.9525 0.9571 0.6101 0.045 Uiso 1 1 calc R
H4B H 1.0769 0.9464 0.6187 0.045 Uiso 1 1 calc R
H4C H 1.0372 1.0381 0.5619 0.045 Uiso 1 1 calc R
C5 C 1.0740(2) 1.10028(18) 0.67408(15) 0.0308(6) Uani 1 1 d .
H5A H 1.0832 1.1504 0.6257 0.046 Uiso 1 1 calc R
H5B H 1.1429 1.0629 0.6735 0.046 Uiso 1 1 calc R
H5C H 1.0557 1.1269 0.7189 0.046 Uiso 1 1 calc R
C6 C 0.8742(2) 1.10315(18) 0.67209(15) 0.0297(6) Uani 1 1 d .
H6A H 0.8114 1.0661 0.6777 0.044 Uiso 1 1 calc R
H6B H 0.8900 1.1478 0.6205 0.044 Uiso 1 1 calc R
H6C H 0.8560 1.1366 0.7127 0.044 Uiso 1 1 calc R
C7 C 1.01418(18) 0.95177(17) 0.81694(14) 0.0217(5) Uani 1 1 d .
H7 H 1.0744 0.9914 0.8040 0.026 Uiso 1 1 calc R
C8 C 0.99061(18) 0.88666(17) 0.89151(13) 0.0208(5) Uani 1 1 d .
C9 C 1.0554(2) 0.88688(19) 0.95216(15) 0.0281(6) Uani 1 1 d .
H9A H 1.0243 0.8415 1.0015 0.042 Uiso 1 1 calc R
H9B H 1.0493 0.9489 0.9608 0.042 Uiso 1 1 calc R
H9C H 1.1334 0.8704 0.9325 0.042 Uiso 1 1 calc R
C10 C 0.90266(18) 0.82664(16) 0.90936(13) 0.0203(5) Uani 1 1 d .
H10 H 0.8852 0.7823 0.9587 0.024 Uiso 1 1 calc R
C11 C 0.83954(17) 0.83128(16) 0.85468(13) 0.0180(5) Uani 1 1 d .
C12 C 0.74608(18) 0.76346(16) 0.87508(13) 0.0198(5) Uani 1 1 d .
H12A H 0.7380 0.7246 0.9293 0.024 Uiso 1 1 calc R
H12B H 0.7662 0.7218 0.8400 0.024 Uiso 1 1 calc R
C13 C 0.60748(18) 0.87884(16) 0.92141(13) 0.0193(5) Uani 1 1 d .
H13A H 0.6143 0.8425 0.9739 0.023 Uiso 1 1 calc R
H13B H 0.6635 0.9273 0.9017 0.023 Uiso 1 1 calc R
C14 C 0.49276(18) 0.92663(16) 0.92970(13) 0.0182(5) Uani 1 1 d .
C15 C 0.47123(17) 1.00482(16) 0.86970(13) 0.0181(5) Uani 1 1 d .
C16 C 0.36887(18) 1.05865(17) 0.88124(13) 0.0202(5) Uani 1 1 d .
C17 C 0.3447(2) 1.15071(19) 0.82094(14) 0.0284(6) Uani 1 1 d .
C18 C 0.3256(2) 1.1277(2) 0.74720(15) 0.0405(7) Uani 1 1 d .
H18A H 0.3930 1.0984 0.7213 0.061 Uiso 1 1 calc R
H18B H 0.3076 1.1852 0.7108 0.061 Uiso 1 1 calc R
H18C H 0.2643 1.0854 0.7637 0.061 Uiso 1 1 calc R
C19 C 0.4415(2) 1.21985(19) 0.79661(17) 0.0413(7) Uani 1 1 d .
H19A H 0.4507 1.2343 0.8431 0.062 Uiso 1 1 calc R
H19B H 0.4239 1.2772 0.7599 0.062 Uiso 1 1 calc R
H19C H 0.5102 1.1912 0.7717 0.062 Uiso 1 1 calc R
C20 C 0.2368(2) 1.2039(2) 0.85643(16) 0.0469(8) Uani 1 1 d .
H20A H 0.1726 1.1655 0.8688 0.070 Uiso 1 1 calc R
H20B H 0.2268 1.2625 0.8184 0.070 Uiso 1 1 calc R
H20C H 0.2438 1.2166 0.9042 0.070 Uiso 1 1 calc R
C21 C 0.28927(18) 1.02446(17) 0.95373(14) 0.0220(5) Uani 1 1 d .
H21 H 0.2204 1.0576 0.9628 0.026 Uiso 1 1 calc R
C22 C 0.30621(18) 0.94453(17) 1.01289(13) 0.0216(5) Uani 1 1 d .
C23 C 0.2172(2) 0.91204(19) 1.08977(14) 0.0285(6) Uani 1 1 d .
H23A H 0.1804 0.8586 1.0882 0.043 Uiso 1 1 calc R
H23B H 0.1626 0.9627 1.0964 0.043 Uiso 1 1 calc R
H23C H 0.2520 0.8942 1.1336 0.043 Uiso 1 1 calc R
C24 C 0.41048(18) 0.89750(17) 1.00037(13) 0.0201(5) Uani 1 1 d .
H24 H 0.4256 0.8455 1.0400 0.024 Uiso 1 1 calc R
C25 C 0.54620(18) 0.74308(16) 0.89024(13) 0.0207(5) Uani 1 1 d .
H25A H 0.5120 0.7301 0.9471 0.025 Uiso 1 1 calc R
H25B H 0.5804 0.6843 0.8790 0.025 Uiso 1 1 calc R
C26 C 0.45631(19) 0.77800(17) 0.84559(14) 0.0216(5) Uani 1 1 d .
C27 C 0.3477(2) 0.74419(19) 0.87219(15) 0.0305(6) Uani 1 1 d .
H27 H 0.3252 0.7012 0.9219 0.037 Uiso 1 1 calc R
C28 C 0.2734(2) 0.7747(2) 0.82458(16) 0.0358(7) Uani 1 1 d .
H28 H 0.2009 0.7515 0.8412 0.043 Uiso 1 1 calc R
C29 C 0.3081(2) 0.8407(2) 0.75113(16) 0.0317(6) Uani 1 1 d .
H29 H 0.2591 0.8632 0.7183 0.038 Uiso 1 1 calc R
C30 C 0.41695(19) 0.87167(18) 0.72841(15) 0.0263(5) Uani 1 1 d .
H30 H 0.4407 0.9156 0.6794 0.032 Uiso 1 1 calc R
C31 C 0.63593(18) 1.03100(18) 0.60817(14) 0.0248(5) Uani 1 1 d .
C32 C 0.6864(2) 1.0663(2) 0.51894(15) 0.0446(8) Uani 1 1 d .
H32A H 0.6477 1.0393 0.4911 0.067 Uiso 1 1 calc R
H32B H 0.7650 1.0478 0.5066 0.067 Uiso 1 1 calc R
H32C H 0.6783 1.1341 0.5028 0.067 Uiso 1 1 calc R
C33 C 0.93840(17) 0.57822(15) 0.79107(12) 0.0158(5) Uani 1 1 d .
C34 C 0.98129(18) 0.50667(16) 0.84858(13) 0.0183(5) Uani 1 1 d .
C35 C 0.90072(19) 0.43846(16) 0.91711(13) 0.0210(5) Uani 1 1 d .
C36 C 0.80584(19) 0.49373(18) 0.96364(13) 0.0248(5) Uani 1 1 d .
H36A H 0.7619 0.4502 1.0095 0.037 Uiso 1 1 calc R
H36B H 0.7581 0.5270 0.9298 0.037 Uiso 1 1 calc R
H36C H 0.8385 0.5383 0.9805 0.037 Uiso 1 1 calc R
C37 C 0.8493(2) 0.37378(18) 0.88228(14) 0.0267(6) Uani 1 1 d .
H37A H 0.9082 0.3352 0.8580 0.040 Uiso 1 1 calc R
H37B H 0.8125 0.4121 0.8430 0.040 Uiso 1 1 calc R
H37C H 0.7954 0.3338 0.9243 0.040 Uiso 1 1 calc R
C38 C 0.9623(2) 0.37481(18) 0.97679(15) 0.0301(6) Uani 1 1 d .
H38A H 1.0207 0.3379 0.9501 0.045 Uiso 1 1 calc R
H38B H 0.9097 0.3333 1.0184 0.045 Uiso 1 1 calc R
H38C H 0.9953 0.4133 0.9994 0.045 Uiso 1 1 calc R
C39 C 1.09815(18) 0.49957(17) 0.83879(13) 0.0217(5) Uani 1 1 d .
H39 H 1.1273 0.4534 0.8761 0.026 Uiso 1 1 calc R
C40 C 1.17320(18) 0.55818(18) 0.77596(14) 0.0232(5) Uani 1 1 d .
C41 C 1.30038(19) 0.5437(2) 0.76604(16) 0.0348(6) Uani 1 1 d .
H41A H 1.3380 0.5577 0.7103 0.052 Uiso 1 1 calc R
H41B H 1.3174 0.4791 0.7915 0.052 Uiso 1 1 calc R
H41C H 1.3258 0.5851 0.7901 0.052 Uiso 1 1 calc R
C42 C 1.12906(18) 0.62898(17) 0.72226(13) 0.0212(5) Uani 1 1 d .
H42 H 1.1777 0.6698 0.6806 0.025 Uiso 1 1 calc R
C43 C 1.01215(18) 0.64048(16) 0.72940(13) 0.0175(5) Uani 1 1 d .
C44 C 0.96640(18) 0.72192(16) 0.67369(13) 0.0174(5) Uani 1 1 d .
H44A H 1.0291 0.7558 0.6339 0.021 Uiso 1 1 calc R
H44B H 0.9240 0.7652 0.7036 0.021 Uiso 1 1 calc R
C45 C 0.95785(17) 0.62623(16) 0.58546(12) 0.0165(5) Uani 1 1 d .
H45A H 0.9822 0.5713 0.6224 0.020 Uiso 1 1 calc R
H45B H 1.0251 0.6579 0.5500 0.020 Uiso 1 1 calc R
C46 C 0.89683(17) 0.59254(15) 0.53659(12) 0.0163(5) Uani 1 1 d .
C47 C 0.92794(18) 0.62322(16) 0.45402(13) 0.0197(5) Uani 1 1 d .
H47 H 0.9836 0.6678 0.4293 0.024 Uiso 1 1 calc R
C48 C 0.87815(19) 0.58911(17) 0.40769(13) 0.0221(5) Uani 1 1 d .
C49 C 0.9139(2) 0.6217(2) 0.31780(14) 0.0356(6) Uani 1 1 d .
H49A H 0.8843 0.6849 0.3001 0.053 Uiso 1 1 calc R
H49B H 0.8853 0.5799 0.2958 0.053 Uiso 1 1 calc R
H49C H 0.9948 0.6212 0.3004 0.053 Uiso 1 1 calc R
C50 C 0.79801(19) 0.52006(16) 0.44716(14) 0.0222(5) Uani 1 1 d .
H50 H 0.7649 0.4960 0.4164 0.027 Uiso 1 1 calc R
C51 C 0.76417(18) 0.48462(16) 0.53003(13) 0.0193(5) Uani 1 1 d .
C52 C 0.67817(18) 0.40520(17) 0.56887(14) 0.0211(5) Uani 1 1 d .
C53 C 0.56341(19) 0.44706(19) 0.60685(16) 0.0308(6) Uani 1 1 d .
H53A H 0.5081 0.3989 0.6264 0.046 Uiso 1 1 calc R
H53B H 0.5401 0.4987 0.5676 0.046 Uiso 1 1 calc R
H53C H 0.5705 0.4696 0.6502 0.046 Uiso 1 1 calc R
C54 C 0.6588(2) 0.3601(2) 0.50628(16) 0.0349(6) Uani 1 1 d .
H54A H 0.6093 0.3080 0.5325 0.052 Uiso 1 1 calc R
H54B H 0.7297 0.3376 0.4784 0.052 Uiso 1 1 calc R
H54C H 0.6251 0.4066 0.4691 0.052 Uiso 1 1 calc R
C55 C 0.7215(2) 0.32370(17) 0.62987(15) 0.0278(6) Uani 1 1 d .
H55A H 0.7227 0.3450 0.6752 0.042 Uiso 1 1 calc R
H55B H 0.7964 0.3040 0.6057 0.042 Uiso 1 1 calc R
H55C H 0.6723 0.2713 0.6467 0.042 Uiso 1 1 calc R
C56 C 0.81386(18) 0.52518(16) 0.57449(13) 0.0173(5) Uani 1 1 d .
C57 C 0.84822(17) 0.77713(16) 0.57927(13) 0.0177(5) Uani 1 1 d .
H57A H 0.9004 0.7915 0.5269 0.021 Uiso 1 1 calc R
H57B H 0.8440 0.8310 0.6010 0.021 Uiso 1 1 calc R
C58 C 0.73303(18) 0.76166(16) 0.57162(13) 0.0177(5) Uani 1 1 d .
C59 C 0.69144(19) 0.80658(17) 0.50624(14) 0.0246(5) Uani 1 1 d .
H59 H 0.7376 0.8447 0.4610 0.030 Uiso 1 1 calc R
C60 C 0.5801(2) 0.79423(19) 0.50871(14) 0.0281(6) Uani 1 1 d .
H60 H 0.5505 0.8237 0.4653 0.034 Uiso 1 1 calc R
C61 C 0.51373(19) 0.73685(17) 0.57746(14) 0.0242(5) Uani 1 1 d .
H61 H 0.4384 0.7285 0.5812 0.029 Uiso 1 1 calc R
C62 C 0.56073(18) 0.69277(17) 0.63952(14) 0.0212(5) Uani 1 1 d .
H62 H 0.5164 0.6535 0.6850 0.025 Uiso 1 1 calc R
C63 C 0.58727(18) 0.49399(18) 0.81605(13) 0.0226(5) Uani 1 1 d .
C64 C 0.5080(2) 0.4605(2) 0.89780(14) 0.0322(6) Uani 1 1 d .
H64A H 0.4722 0.4043 0.9007 0.048 Uiso 1 1 calc R
H64B H 0.4516 0.5092 0.9069 0.048 Uiso 1 1 calc R
H64C H 0.5500 0.4467 0.9376 0.048 Uiso 1 1 calc R
H102 H 0.551(2) 1.051(2) 0.7631(17) 0.034(9) Uiso 1 1 d .
H106 H 0.735(2) 0.479(2) 0.6842(17) 0.044(9) Uiso 1 1 d .

loop_
_atom_site_aniso_label
_atom_site_aniso_U_11
_atom_site_aniso_U_22
_atom_site_aniso_U_33
_atom_site_aniso_U_23
_atom_site_aniso_U_13
_atom_site_aniso_U_12
Cu1 0.01611(14) 0.01695(15) 0.01558(15) -0.00358(11) -0.00099(10) -0.00027(11)
Cu2 0.01480(13) 0.01622(15) 0.01373(14) -0.00274(11) -0.00301(10) -0.00093(11)
O1 0.0171(7) 0.0220(9) 0.0151(8) -0.0014(7) -0.0016(6) -0.0011(7)
O2 0.0194(8) 0.0238(9) 0.0166(9) -0.0026(8) 0.0012(7) -0.0012(7)
O3 0.0241(8) 0.0250(9) 0.0181(9) -0.0027(7) -0.0043(7) 0.0021(7)
O4 0.0337(10) 0.0309(10) 0.0245(10) -0.0020(8) 0.0025(8) 0.0105(8)
O5 0.0159(7) 0.0218(9) 0.0157(8) -0.0015(7) -0.0041(6) 0.0007(6)
O6 0.0221(8) 0.0200(9) 0.0159(8) -0.0036(7) -0.0026(7) -0.0053(7)
O7 0.0174(8) 0.0252(9) 0.0200(8) -0.0032(7) -0.0022(6) -0.0020(7)
O8 0.0398(10) 0.0316(11) 0.0259(10) -0.0096(8) 0.0027(8) -0.0142(8)
N1 0.0172(9) 0.0134(10) 0.0177(10) -0.0032(8) -0.0008(7) -0.0015(8)
N2 0.0211(10) 0.0225(11) 0.0204(10) -0.0088(9) -0.0037(8) -0.0013(8)
N3 0.0166(9) 0.0142(10) 0.0145(9) -0.0032(8) -0.0047(7) -0.0004(8)
N4 0.0176(9) 0.0152(10) 0.0181(10) -0.0057(8) -0.0042(7) 0.0021(8)
C1 0.0135(10) 0.0183(12) 0.0192(12) -0.0065(10) -0.0014(9) 0.0044(9)
C2 0.0169(11) 0.0146(12) 0.0192(12) -0.0039(9) 0.0009(9) 0.0042(9)
C3 0.0180(11) 0.0197(12) 0.0206(12) -0.0027(10) -0.0020(9) 0.0006(9)
C4 0.0339(14) 0.0252(14) 0.0209(13) 0.0004(11) 0.0033(10) -0.0054(11)
C5 0.0309(13) 0.0279(14) 0.0274(14) 0.0016(12) -0.0042(11) -0.0070(11)
C6 0.0292(13) 0.0197(13) 0.0322(14) 0.0019(11) -0.0057(11) 0.0042(11)
C7 0.0144(10) 0.0214(13) 0.0275(13) -0.0087(11) -0.0013(9) 0.0027(9)
C8 0.0169(11) 0.0212(13) 0.0235(13) -0.0074(10) -0.0054(9) 0.0078(9)
C9 0.0277(13) 0.0290(14) 0.0294(14) -0.0084(11) -0.0096(11) -0.0002(11)
C10 0.0211(11) 0.0183(12) 0.0169(12) -0.0021(10) -0.0031(9) 0.0075(10)
C11 0.0159(10) 0.0153(12) 0.0203(12) -0.0074(10) 0.0003(9) 0.0049(9)
C12 0.0230(11) 0.0155(12) 0.0155(12) -0.0008(10) -0.0003(9) 0.0017(9)
C13 0.0222(11) 0.0180(12) 0.0176(12) -0.0064(10) -0.0036(9) 0.0002(10)
C14 0.0178(11) 0.0189(12) 0.0203(12) -0.0108(10) -0.0028(9) -0.0015(9)
C15 0.0173(11) 0.0205(12) 0.0181(12) -0.0100(10) -0.0008(9) -0.0032(9)
C16 0.0197(11) 0.0225(13) 0.0201(12) -0.0089(10) -0.0041(9) -0.0006(10)
C17 0.0243(12) 0.0331(15) 0.0226(13) -0.0046(11) -0.0039(10) 0.0091(11)
C18 0.0325(14) 0.057(2) 0.0272(15) -0.0059(14) -0.0092(12) 0.0091(14)
C19 0.0493(17) 0.0242(15) 0.0413(17) 0.0013(13) -0.0081(13) 0.0027(13)
C20 0.0498(17) 0.0465(19) 0.0276(15) -0.0019(14) -0.0016(13) 0.0276(15)
C21 0.0168(11) 0.0256(13) 0.0257(13) -0.0126(11) -0.0036(9) 0.0016(10)
C22 0.0201(11) 0.0260(13) 0.0199(12) -0.0120(10) -0.0001(9) -0.0022(10)
C23 0.0245(12) 0.0291(14) 0.0273(14) -0.0086(12) 0.0032(10) -0.0029(11)
C24 0.0247(12) 0.0186(12) 0.0180(12) -0.0077(10) -0.0036(9) -0.0020(10)
C25 0.0259(12) 0.0153(12) 0.0180(12) -0.0033(10) 0.0006(9) -0.0070(10)
C26 0.0227(12) 0.0191(12) 0.0237(13) -0.0116(10) 0.0002(10) -0.0035(10)
C27 0.0267(13) 0.0333(15) 0.0290(14) -0.0097(12) 0.0020(11) -0.0099(11)
C28 0.0226(13) 0.0470(18) 0.0391(16) -0.0180(14) 0.0004(11) -0.0099(12)
C29 0.0239(13) 0.0396(16) 0.0359(15) -0.0160(13) -0.0089(11) -0.0006(12)
C30 0.0247(12) 0.0307(14) 0.0257(13) -0.0115(11) -0.0052(10) -0.0021(11)
C31 0.0172(11) 0.0307(15) 0.0213(13) -0.0009(11) -0.0033(9) 0.0022(11)
C32 0.0495(17) 0.0392(17) 0.0258(15) 0.0033(13) 0.0038(12) 0.0138(14)
C33 0.0189(11) 0.0163(12) 0.0159(11) -0.0093(9) -0.0065(9) 0.0027(9)
C34 0.0217(11) 0.0197(12) 0.0158(11) -0.0071(10) -0.0062(9) 0.0000(10)
C35 0.0245(12) 0.0182(12) 0.0194(12) -0.0031(10) -0.0061(9) -0.0002(10)
C36 0.0265(12) 0.0289(14) 0.0158(12) -0.0023(10) -0.0032(9) -0.0028(11)
C37 0.0306(13) 0.0231(13) 0.0255(13) -0.0024(11) -0.0080(10) -0.0052(11)
C38 0.0316(13) 0.0293(15) 0.0264(14) 0.0007(12) -0.0115(11) 0.0007(11)
C39 0.0247(12) 0.0231(13) 0.0207(12) -0.0052(10) -0.0128(10) 0.0020(10)
C40 0.0186(11) 0.0295(14) 0.0248(13) -0.0085(11) -0.0096(10) -0.0009(10)
C41 0.0209(13) 0.0444(17) 0.0375(16) -0.0061(13) -0.0097(11) -0.0011(12)
C42 0.0195(11) 0.0245(13) 0.0205(12) -0.0071(10) -0.0039(9) -0.0043(10)
C43 0.0197(11) 0.0203(12) 0.0150(11) -0.0065(10) -0.0063(9) -0.0012(9)
C44 0.0184(11) 0.0160(12) 0.0173(11) -0.0031(9) -0.0031(9) -0.0052(9)
C45 0.0146(10) 0.0180(12) 0.0148(11) -0.0051(9) -0.0001(8) 0.0011(9)
C46 0.0177(11) 0.0153(11) 0.0163(11) -0.0063(9) -0.0044(9) 0.0043(9)
C47 0.0222(11) 0.0148(12) 0.0193(12) -0.0037(10) -0.0031(9) 0.0034(9)
C48 0.0305(13) 0.0174(12) 0.0175(12) -0.0062(10) -0.0056(10) 0.0064(10)
C49 0.0562(17) 0.0322(15) 0.0198(14) -0.0056(12) -0.0124(12) -0.0027(13)
C50 0.0309(13) 0.0191(13) 0.0226(13) -0.0108(10) -0.0144(10) 0.0078(10)
C51 0.0204(11) 0.0166(12) 0.0235(13) -0.0090(10) -0.0086(9) 0.0070(9)
C52 0.0224(11) 0.0190(12) 0.0258(13) -0.0097(10) -0.0084(10) -0.0001(10)
C53 0.0236(12) 0.0309(15) 0.0370(15) -0.0071(12) -0.0089(11) 0.0011(11)
C54 0.0400(15) 0.0330(16) 0.0379(16) -0.0154(13) -0.0105(12) -0.0091(13)
C55 0.0291(13) 0.0168(13) 0.0366(15) -0.0048(11) -0.0090(11) -0.0006(10)
C56 0.0191(11) 0.0159(12) 0.0161(12) -0.0059(9) -0.0039(9) 0.0056(9)
C57 0.0184(11) 0.0158(12) 0.0161(11) -0.0017(9) -0.0029(9) 0.0007(9)
C58 0.0190(11) 0.0155(12) 0.0173(12) -0.0056(10) -0.0029(9) 0.0037(9)
C59 0.0261(12) 0.0248(13) 0.0180(12) -0.0003(10) -0.0034(10) 0.0007(10)
C60 0.0304(13) 0.0342(15) 0.0215(13) -0.0058(11) -0.0137(10) 0.0057(11)
C61 0.0193(11) 0.0276(14) 0.0288(14) -0.0089(11) -0.0105(10) 0.0017(10)
C62 0.0196(11) 0.0207(13) 0.0231(13) -0.0077(10) -0.0028(9) -0.0011(10)
C63 0.0191(11) 0.0304(14) 0.0176(12) -0.0022(11) -0.0054(9) -0.0068(11)
C64 0.0324(14) 0.0370(16) 0.0221(13) -0.0029(12) -0.0009(11) -0.0084(12)

loop_
_atom_type_symbol
_atom_type_description
_atom_type_scat_dispersion_real
_atom_type_scat_dispersion_imag
_atom_type_scat_source
C C 0.0033 0.0016 'International Tables Vol C Tables 4.2.6.8 and 6.1.1.4'
H H 0.0000 0.0000 'International Tables Vol C Tables 4.2.6.8 and 6.1.1.4'
N N 0.0061 0.0033 'International Tables Vol C Tables 4.2.6.8 and 6.1.1.4'
O O 0.0106 0.0060 'International Tables Vol C Tables 4.2.6.8 and 6.1.1.4'
Cu Cu 0.3201 1.2651 'International Tables Vol C Tables 4.2.6.8 and 6.1.1.4'

loop_
_geom_angle_atom_site_label_1
_geom_angle_atom_site_label_2
_geom_angle_atom_site_label_3
_geom_angle
O1 Cu1 O3 87.19(6)
O1 Cu1 N2 166.86(7)
O3 Cu1 N2 93.58(7)
O1 Cu1 N1 94.12(7)
O3 Cu1 N1 174.01(7)
N2 Cu1 N1 83.81(7)
O5 Cu2 O7 87.45(6)
O5 Cu2 N4 166.10(7)
O7 Cu2 N4 92.45(7)
O5 Cu2 N3 95.07(6)
O7 Cu2 N3 174.26(7)
N4 Cu2 N3 83.87(7)
O5 Cu2 O6 100.77(6)
O7 Cu2 O6 97.30(6)
N4 Cu2 O6 93.03(7)
N3 Cu2 O6 87.31(6)
C1 O1 Cu1 125.71(13)
C15 O2 H102 121(2)
C31 O3 Cu1 124.31(16)
C33 O5 Cu2 127.89(13)
C56 O6 Cu2 116.75(13)
C56 O6 H106 123(2)
Cu2 O6 H106 90(2)
C63 O7 Cu2 122.30(15)
C25 N1 C13 110.95(16)
C25 N1 C12 109.39(17)
C13 N1 C12 107.71(16)
C25 N1 Cu1 107.21(13)
C13 N1 Cu1 111.75(13)
C12 N1 Cu1 109.82(13)
C30 N2 C26 119.00(19)
C30 N2 Cu1 126.64(16)
C26 N2 Cu1 114.20(15)
C57 N3 C45 111.49(16)
C57 N3 C44 109.60(16)
C45 N3 C44 108.20(16)
C57 N3 Cu2 106.65(12)
C45 N3 Cu2 112.05(13)
C44 N3 Cu2 108.81(12)
C58 N4 C62 118.91(19)
C58 N4 Cu2 114.79(14)
C62 N4 Cu2 125.68(15)
O1 C1 C11 120.43(19)
O1 C1 C2 120.58(19)
C11 C1 C2 118.98(19)
C7 C2 C1 117.8(2)
C7 C2 C3 121.7(2)
C1 C2 C3 120.49(19)
C5 C3 C6 106.8(2)
C5 C3 C2 111.74(19)
C6 C3 C2 110.54(18)
C5 C3 C4 107.92(19)
C6 C3 C4 109.9(2)
C2 C3 C4 109.89(19)
C3 C4 H4A 109.5
C3 C4 H4B 109.5
H4A C4 H4B 109.5
C3 C4 H4C 109.5
H4A C4 H4C 109.5
H4B C4 H4C 109.5
C3 C5 H5A 109.5
C3 C5 H5B 109.5
H5A C5 H5B 109.5
C3 C5 H5C 109.5
H5A C5 H5C 109.5
H5B C5 H5C 109.5
C3 C6 H6A 109.5
C3 C6 H6B 109.5
H6A C6 H6B 109.5
C3 C6 H6C 109.5
H6A C6 H6C 109.5
H6B C6 H6C 109.5
C8 C7 C2 123.7(2)
C8 C7 H7 118.1
C2 C7 H7 118.1
C10 C8 C7 117.6(2)
C10 C8 C9 122.0(2)
C7 C8 C9 120.3(2)
C8 C9 H9A 109.5
C8 C9 H9B 109.5
H9A C9 H9B 109.5
C8 C9 H9C 109.5
H9A C9 H9C 109.5
H9B C9 H9C 109.5
C8 C10 C11 121.3(2)
C8 C10 H10 119.4
C11 C10 H10 119.4
C10 C11 C1 120.7(2)
C10 C11 C12 120.0(2)
C1 C11 C12 119.30(19)
C11 C12 N1 112.25(18)
C11 C12 H12A 109.2
N1 C12 H12A 109.2
C11 C12 H12B 109.2
N1 C12 H12B 109.2
H12A C12 H12B 107.9
C14 C13 N1 115.63(17)
C14 C13 H13A 108.4
N1 C13 H13A 108.4
C14 C13 H13B 108.4
N1 C13 H13B 108.4
H13A C13 H13B 107.4
C24 C14 C15 120.0(2)
C24 C14 C13 119.3(2)
C15 C14 C13 120.50(19)
O2 C15 C14 113.20(19)
O2 C15 C16 125.6(2)
C14 C15 C16 121.1(2)
C21 C16 C15 115.6(2)
C21 C16 C17 120.8(2)
C15 C16 C17 123.6(2)
C16 C17 C19 111.0(2)
C16 C17 C18 109.9(2)
C19 C17 C18 110.9(2)
C16 C17 C20 111.8(2)
C19 C17 C20 106.2(2)
C18 C17 C20 106.9(2)
C17 C18 H18A 109.5
C17 C18 H18B 109.5
H18A C18 H18B 109.5
C17 C18 H18C 109.5
H18A C18 H18C 109.5
H18B C18 H18C 109.5
C17 C19 H19A 109.5
C17 C19 H19B 109.5
H19A C19 H19B 109.5
C17 C19 H19C 109.5
H19A C19 H19C 109.5
H19B C19 H19C 109.5
C17 C20 H20A 109.5
C17 C20 H20B 109.5
H20A C20 H20B 109.5
C17 C20 H20C 109.5
H20A C20 H20C 109.5
H20B C20 H20C 109.5
C22 C21 C16 124.5(2)
C22 C21 H21 117.7
C16 C21 H21 117.7
C24 C22 C21 117.4(2)
C24 C22 C23 120.7(2)
C21 C22 C23 121.8(2)
C22 C23 H23A 109.5
C22 C23 H23B 109.5
H23A C23 H23B 109.5
C22 C23 H23C 109.5
H23A C23 H23C 109.5
H23B C23 H23C 109.5
C22 C24 C14 121.1(2)
C22 C24 H24 119.4
C14 C24 H24 119.4
N1 C25 C26 111.35(18)
N1 C25 H25A 109.4
C26 C25 H25A 109.4
N1 C25 H25B 109.4
C26 C25 H25B 109.4
H25A C25 H25B 108.0
N2 C26 C27 121.2(2)
N2 C26 C25 115.19(18)
C27 C26 C25 123.5(2)
C28 C27 C26 119.6(2)
C28 C27 H27 120.2
C26 C27 H27 120.2
C27 C28 C29 119.2(2)
C27 C28 H28 120.4
C29 C28 H28 120.4
C30 C29 C28 118.3(2)
C30 C29 H29 120.9
C28 C29 H29 120.9
N2 C30 C29 122.7(2)
N2 C30 H30 118.6
C29 C30 H30 118.6
O4 C31 O3 125.9(2)
O4 C31 C32 119.1(2)
O3 C31 C32 115.0(2)
C31 C32 H32A 109.5
C31 C32 H32B 109.5
H32A C32 H32B 109.5
C31 C32 H32C 109.5
H32A C32 H32C 109.5
H32B C32 H32C 109.5
O5 C33 C43 120.84(19)
O5 C33 C34 119.10(19)
C43 C33 C34 120.06(19)
C39 C34 C33 117.5(2)
C39 C34 C35 122.1(2)
C33 C34 C35 120.45(19)
C38 C35 C34 111.79(19)
C38 C35 C36 107.26(19)
C34 C35 C36 110.99(19)
C38 C35 C37 107.7(2)
C34 C35 C37 109.04(18)
C36 C35 C37 110.03(19)
C35 C36 H36A 109.5
C35 C36 H36B 109.5
H36A C36 H36B 109.5
C35 C36 H36C 109.5
H36A C36 H36C 109.5
H36B C36 H36C 109.5
C35 C37 H37A 109.5
C35 C37 H37B 109.5
H37A C37 H37B 109.5
C35 C37 H37C 109.5
H37A C37 H37C 109.5
H37B C37 H37C 109.5
C35 C38 H38A 109.5
C35 C38 H38B 109.5
H38A C38 H38B 109.5
C35 C38 H38C 109.5
H38A C38 H38C 109.5
H38B C38 H38C 109.5
C40 C39 C34 123.3(2)
C40 C39 H39 118.4
C34 C39 H39 118.4
C42 C40 C39 118.1(2)
C42 C40 C41 121.1(2)
C39 C40 C41 120.9(2)
C40 C41 H41A 109.5
C40 C41 H41B 109.5
H41A C41 H41B 109.5
C40 C41 H41C 109.5
H41A C41 H41C 109.5
H41B C41 H41C 109.5
C40 C42 C43 121.3(2)
C40 C42 H42 119.3
C43 C42 H42 119.3
C33 C43 C42 119.7(2)
C33 C43 C44 120.19(19)
C42 C43 C44 120.04(19)
C43 C44 N3 113.43(17)
C43 C44 H44A 108.9
N3 C44 H44A 108.9
C43 C44 H44B 108.9
N3 C44 H44B 108.9
H44A C44 H44B 107.7
N3 C45 C46 115.46(17)
N3 C45 H45A 108.4
C46 C45 H45A 108.4
N3 C45 H45B 108.4
C46 C45 H45B 108.4
H45A C45 H45B 107.5
C47 C46 C56 119.8(2)
C47 C46 C45 120.32(19)
C56 C46 C45 119.72(18)
C48 C47 C46 121.5(2)
C48 C47 H47 119.2
C46 C47 H47 119.2
C47 C48 C50 117.3(2)
C47 C48 C49 121.1(2)
C50 C48 C49 121.5(2)
C48 C49 H49A 109.5
C48 C49 H49B 109.5
H49A C49 H49B 109.5
C48 C49 H49C 109.5
H49A C49 H49C 109.5
H49B C49 H49C 109.5
C48 C50 C51 124.2(2)
C48 C50 H50 117.9
C51 C50 H50 117.9
C50 C51 C56 116.0(2)
C50 C51 C52 120.92(19)
C56 C51 C52 123.03(19)
C55 C52 C53 111.8(2)
C55 C52 C51 111.36(18)
C53 C52 C51 109.55(19)
C55 C52 C54 105.7(2)
C53 C52 C54 107.14(19)
C51 C52 C54 111.19(19)
C52 C53 H53A 109.5
C52 C53 H53B 109.5
H53A C53 H53B 109.5
C52 C53 H53C 109.5
H53A C53 H53C 109.5
H53B C53 H53C 109.5
C52 C54 H54A 109.5
C52 C54 H54B 109.5
H54A C54 H54B 109.5
C52 C54 H54C 109.5
H54A C54 H54C 109.5
H54B C54 H54C 109.5
C52 C55 H55A 109.5
C52 C55 H55B 109.5
H55A C55 H55B 109.5
C52 C55 H55C 109.5
H55A C55 H55C 109.5
H55B C55 H55C 109.5
O6 C56 C46 113.19(18)
O6 C56 C51 125.77(19)
C46 C56 C51 121.0(2)
N3 C57 C58 111.19(17)
N3 C57 H57A 109.4
C58 C57 H57A 109.4
N3 C57 H57B 109.4
C58 C57 H57B 109.4
H57A C57 H57B 108.0
N4 C58 C59 121.6(2)
N4 C58 C57 114.01(18)
C59 C58 C57 124.2(2)
C58 C59 C60 119.4(2)
C58 C59 H59 120.3
C60 C59 H59 120.3
C59 C60 C61 118.6(2)
C59 C60 H60 120.7
C61 C60 H60 120.7
C62 C61 C60 119.1(2)
C62 C61 H61 120.4
C60 C61 H61 120.4
N4 C62 C61 122.3(2)
N4 C62 H62 118.8
C61 C62 H62 118.8
O8 C63 O7 125.7(2)
O8 C63 C64 118.7(2)
O7 C63 C64 115.5(2)
C63 C64 H64A 109.5
C63 C64 H64B 109.5
H64A C64 H64B 109.5
C63 C64 H64C 109.5
H64A C64 H64C 109.5
H64B C64 H64C 109.5

loop_
_geom_bond_atom_site_label_1
_geom_bond_atom_site_label_2
_geom_bond_distance
Cu1 O1 1.8871(14)
Cu1 O3 1.9582(15)
Cu1 N2 1.9967(18)
Cu1 N1 2.0340(18)
Cu2 O5 1.8737(14)
Cu2 O7 1.9759(15)
Cu2 N4 1.9850(18)
Cu2 N3 2.0447(17)
Cu2 O6 2.3465(16)
O1 C1 1.341(3)
O2 C15 1.381(3)
O2 H102 0.75(3)
O3 C31 1.275(3)
O4 C31 1.242(3)
O5 C33 1.340(2)
O6 C56 1.377(3)
O6 H106 0.78(3)
O7 C63 1.282(3)
O8 C63 1.239(3)
N1 C25 1.487(3)
N1 C13 1.503(3)
N1 C12 1.506(3)
N2 C30 1.345(3)
N2 C26 1.347(3)
N3 C57 1.485(3)
N3 C45 1.495(3)
N3 C44 1.510(3)
N4 C58 1.343(3)
N4 C62 1.351(3)
C1 C11 1.404(3)
C1 C2 1.423(3)
C2 C7 1.392(3)
C2 C3 1.538(3)
C3 C5 1.533(3)
C3 C6 1.537(3)
C3 C4 1.540(3)
C4 H4A 0.9600
C4 H4B 0.9600
C4 H4C 0.9600
C5 H5A 0.9600
C5 H5B 0.9600
C5 H5C 0.9600
C6 H6A 0.9600
C6 H6B 0.9600
C6 H6C 0.9600
C7 C8 1.392(3)
C7 H7 0.9300
C8 C10 1.383(3)
C8 C9 1.520(3)
C9 H9A 0.9600
C9 H9B 0.9600
C9 H9C 0.9600
C10 C11 1.396(3)
C10 H10 0.9300
C11 C12 1.505(3)
C12 H12A 0.9700
C12 H12B 0.9700
C13 C14 1.498(3)
C13 H13A 0.9700
C13 H13B 0.9700
C14 C24 1.388(3)
C14 C15 1.398(3)
C15 C16 1.413(3)
C16 C21 1.403(3)
C16 C17 1.538(3)
C17 C19 1.540(4)
C17 C18 1.544(4)
C17 C20 1.546(4)
C18 H18A 0.9600
C18 H18B 0.9600
C18 H18C 0.9600
C19 H19A 0.9600
C19 H19B 0.9600
C19 H19C 0.9600
C20 H20A 0.9600
C20 H20B 0.9600
C20 H20C 0.9600
C21 C22 1.388(3)
C21 H21 0.9300
C22 C24 1.385(3)
C22 C23 1.508(3)
C23 H23A 0.9600
C23 H23B 0.9600
C23 H23C 0.9600
C24 H24 0.9300
C25 C26 1.505(3)
C25 H25A 0.9700
C25 H25B 0.9700
C26 C27 1.388(3)
C27 C28 1.377(4)
C27 H27 0.9300
C28 C29 1.394(4)
C28 H28 0.9300
C29 C30 1.379(3)
C29 H29 0.9300
C30 H30 0.9300
C31 C32 1.520(3)
C32 H32A 0.9600
C32 H32B 0.9600
C32 H32C 0.9600
C33 C43 1.400(3)
C33 C34 1.423(3)
C34 C39 1.397(3)
C34 C35 1.541(3)
C35 C38 1.528(3)
C35 C36 1.544(3)
C35 C37 1.544(3)
C36 H36A 0.9600
C36 H36B 0.9600
C36 H36C 0.9600
C37 H37A 0.9600
C37 H37B 0.9600
C37 H37C 0.9600
C38 H38A 0.9600
C38 H38B 0.9600
C38 H38C 0.9600
C39 C40 1.392(3)
C39 H39 0.9300
C40 C42 1.384(3)
C40 C41 1.525(3)
C41 H41A 0.9600
C41 H41B 0.9600
C41 H41C 0.9600
C42 C43 1.406(3)
C42 H42 0.9300
C43 C44 1.499(3)
C44 H44A 0.9700
C44 H44B 0.9700
C45 C46 1.508(3)
C45 H45A 0.9700
C45 H45B 0.9700
C46 C47 1.387(3)
C46 C56 1.397(3)
C47 C48 1.381(3)
C47 H47 0.9300
C48 C50 1.393(3)
C48 C49 1.510(3)
C49 H49A 0.9600
C49 H49B 0.9600
C49 H49C 0.9600
C50 C51 1.398(3)
C50 H50 0.9300
C51 C56 1.411(3)
C51 C52 1.543(3)
C52 C55 1.540(3)
C52 C53 1.541(3)
C52 C54 1.543(3)
C53 H53A 0.9600
C53 H53B 0.9600
C53 H53C 0.9600
C54 H54A 0.9600
C54 H54B 0.9600
C54 H54C 0.9600
C55 H55A 0.9600
C55 H55B 0.9600
C55 H55C 0.9600
C57 C58 1.508(3)
C57 H57A 0.9700
C57 H57B 0.9700
C58 C59 1.381(3)
C59 C60 1.389(3)
C59 H59 0.9300
C60 C61 1.390(3)
C60 H60 0.9300
C61 C62 1.368(3)
C61 H61 0.9300
C62 H62 0.9300
C63 C64 1.513(3)
C64 H64A 0.9600
C64 H64B 0.9600
C64 H64C 0.9600

loop_
_geom_torsion_atom_site_label_1
_geom_torsion_atom_site_label_2
_geom_torsion_atom_site_label_3
_geom_torsion_atom_site_label_4
_geom_torsion
O3 Cu1 O1 C1 163.05(18)
N2 Cu1 O1 C1 -103.2(3)
N1 Cu1 O1 C1 -22.81(18)
O1 Cu1 O3 C31 -95.78(17)
N2 Cu1 O3 C31 97.36(18)
N1 Cu1 O3 C31 161.4(6)
O7 Cu2 O5 C33 169.48(18)
N4 Cu2 O5 C33 -100.6(3)
N3 Cu2 O5 C33 -15.69(18)
O6 Cu2 O5 C33 72.53(17)
O5 Cu2 O6 C56 -141.35(14)
O7 Cu2 O6 C56 129.87(14)
N4 Cu2 O6 C56 37.01(14)
N3 Cu2 O6 C56 -46.70(14)
O5 Cu2 O7 C63 -81.10(17)
N4 Cu2 O7 C63 112.81(17)
N3 Cu2 O7 C63 162.7(6)
O6 Cu2 O7 C63 19.44(17)
O1 Cu1 N1 C25 -145.65(14)
O3 Cu1 N1 C25 -43.2(7)
N2 Cu1 N1 C25 21.32(14)
O1 Cu1 N1 C13 92.58(13)
O3 Cu1 N1 C13 -164.9(6)
N2 Cu1 N1 C13 -100.45(14)
O1 Cu1 N1 C12 -26.89(14)
O3 Cu1 N1 C12 75.6(7)
N2 Cu1 N1 C12 140.08(14)
O1 Cu1 N2 C30 -111.0(3)
O3 Cu1 N2 C30 -18.0(2)
N1 Cu1 N2 C30 167.4(2)
O1 Cu1 N2 C26 73.7(4)
O3 Cu1 N2 C26 166.65(16)
N1 Cu1 N2 C26 -7.94(16)
O5 Cu2 N3 C57 -146.52(13)
O7 Cu2 N3 C57 -30.7(7)
N4 Cu2 N3 C57 19.56(13)
O6 Cu2 N3 C57 112.90(13)
O5 Cu2 N3 C45 91.23(13)
O7 Cu2 N3 C45 -153.0(6)
N4 Cu2 N3 C45 -102.69(14)
O6 Cu2 N3 C45 -9.35(13)
O5 Cu2 N3 C44 -28.37(14)
O7 Cu2 N3 C44 87.5(7)
N4 Cu2 N3 C44 137.71(14)
O6 Cu2 N3 C44 -128.95(13)
O5 Cu2 N4 C58 83.2(3)
O7 Cu2 N4 C58 172.53(16)
N3 Cu2 N4 C58 -3.05(16)
O6 Cu2 N4 C58 -90.02(16)
O5 Cu2 N4 C62 -106.0(3)
O7 Cu2 N4 C62 -16.68(19)
N3 Cu2 N4 C62 167.74(19)
O6 Cu2 N4 C62 80.78(18)
Cu1 O1 C1 C11 39.9(3)
Cu1 O1 C1 C2 -141.16(17)
O1 C1 C2 C7 -177.9(2)
C11 C1 C2 C7 1.1(3)
O1 C1 C2 C3 3.3(3)
C11 C1 C2 C3 -177.8(2)
C7 C2 C3 C5 -1.7(3)
C1 C2 C3 C5 177.1(2)
C7 C2 C3 C6 -120.6(2)
C1 C2 C3 C6 58.3(3)
C7 C2 C3 C4 118.0(2)
C1 C2 C3 C4 -63.2(3)
C1 C2 C7 C8 -2.0(3)
C3 C2 C7 C8 176.9(2)
C2 C7 C8 C10 1.5(3)
C2 C7 C8 C9 -174.7(2)
C7 C8 C10 C11 -0.2(3)
C9 C8 C10 C11 176.0(2)
C8 C10 C11 C1 -0.7(3)
C8 C10 C11 C12 178.6(2)
O1 C1 C11 C10 179.1(2)
C2 C1 C11 C10 0.2(3)
O1 C1 C11 C12 -0.1(3)
C2 C1 C11 C12 -179.0(2)
C10 C11 C12 N1 124.9(2)
C1 C11 C12 N1 -55.9(3)
C25 N1 C12 C11 -178.60(17)
C13 N1 C12 C11 -57.9(2)
Cu1 N1 C12 C11 64.0(2)
C25 N1 C13 C14 -53.0(2)
C12 N1 C13 C14 -172.74(18)
Cu1 N1 C13 C14 66.6(2)
N1 C13 C14 C24 107.5(2)
N1 C13 C14 C15 -77.8(3)
C24 C14 C15 O2 -178.64(19)
C13 C14 C15 O2 6.7(3)
C24 C14 C15 C16 3.6(3)
C13 C14 C15 C16 -171.1(2)
O2 C15 C16 C21 178.4(2)
C14 C15 C16 C21 -4.2(3)
O2 C15 C16 C17 -3.5(3)
C14 C15 C16 C17 173.9(2)
C21 C16 C17 C19 127.4(2)
C15 C16 C17 C19 -50.6(3)
C21 C16 C17 C18 -109.5(2)
C15 C16 C17 C18 72.5(3)
C21 C16 C17 C20 9.1(3)
C15 C16 C17 C20 -168.9(2)
C15 C16 C21 C22 1.2(3)
C17 C16 C21 C22 -177.0(2)
C16 C21 C22 C24 2.4(3)
C16 C21 C22 C23 179.6(2)
C21 C22 C24 C14 -3.0(3)
C23 C22 C24 C14 179.7(2)
C15 C14 C24 C22 0.2(3)
C13 C14 C24 C22 174.9(2)
C13 N1 C25 C26 91.6(2)
C12 N1 C25 C26 -149.74(18)
Cu1 N1 C25 C26 -30.7(2)
C30 N2 C26 C27 0.2(3)
Cu1 N2 C26 C27 175.93(18)
C30 N2 C26 C25 176.2(2)
Cu1 N2 C26 C25 -8.1(2)
N1 C25 C26 N2 26.6(3)
N1 C25 C26 C27 -157.5(2)
N2 C26 C27 C28 0.7(4)
C25 C26 C27 C28 -174.9(2)
C26 C27 C28 C29 -1.4(4)
C27 C28 C29 C30 1.1(4)
C26 N2 C30 C29 -0.5(4)
Cu1 N2 C30 C29 -175.62(19)
C28 C29 C30 N2 -0.2(4)
Cu1 O3 C31 O4 -20.8(3)
Cu1 O3 C31 C32 159.61(17)
Cu2 O5 C33 C43 30.1(3)
Cu2 O5 C33 C34 -150.59(16)
O5 C33 C34 C39 178.27(19)
C43 C33 C34 C39 -2.4(3)
O5 C33 C34 C35 0.1(3)
C43 C33 C34 C35 179.4(2)
C39 C34 C35 C38 8.2(3)
C33 C34 C35 C38 -173.7(2)
C39 C34 C35 C36 127.9(2)
C33 C34 C35 C36 -54.0(3)
C39 C34 C35 C37 -110.8(2)
C33 C34 C35 C37 67.3(3)
C33 C34 C39 C40 -0.4(3)
C35 C34 C39 C40 177.8(2)
C34 C39 C40 C42 2.3(4)
C34 C39 C40 C41 -176.8(2)
C39 C40 C42 C43 -1.5(3)
C41 C40 C42 C43 177.6(2)
O5 C33 C43 C42 -177.48(19)
C34 C33 C43 C42 3.2(3)
O5 C33 C43 C44 5.5(3)
C34 C33 C43 C44 -173.80(19)
C40 C42 C43 C33 -1.2(3)
C40 C42 C43 C44 175.8(2)
C33 C43 C44 N3 -56.6(3)
C42 C43 C44 N3 126.5(2)
C57 N3 C44 C43 179.02(17)
C45 N3 C44 C43 -59.2(2)
Cu2 N3 C44 C43 62.8(2)
C57 N3 C45 C46 -56.8(2)
C44 N3 C45 C46 -177.35(17)
Cu2 N3 C45 C46 62.7(2)
N3 C45 C46 C47 110.3(2)
N3 C45 C46 C56 -74.0(3)
C56 C46 C47 C48 0.4(3)
C45 C46 C47 C48 176.0(2)
C46 C47 C48 C50 -2.2(3)
C46 C47 C48 C49 -179.0(2)
C47 C48 C50 C51 1.0(3)
C49 C48 C50 C51 177.8(2)
C48 C50 C51 C56 1.9(3)
C48 C50 C51 C52 -177.6(2)
C50 C51 C52 C55 129.6(2)
C56 C51 C52 C55 -49.9(3)
C50 C51 C52 C53 -106.2(2)
C56 C51 C52 C53 74.3(3)
C50 C51 C52 C54 12.0(3)
C56 C51 C52 C54 -167.4(2)
Cu2 O6 C56 C46 51.0(2)
Cu2 O6 C56 C51 -131.21(19)
C47 C46 C56 O6 -179.38(19)
C45 C46 C56 O6 5.0(3)
C47 C46 C56 C51 2.7(3)
C45 C46 C56 C51 -173.0(2)
C50 C51 C56 O6 178.6(2)
C52 C51 C56 O6 -1.9(3)
C50 C51 C56 C46 -3.7(3)
C52 C51 C56 C46 175.8(2)
C45 N3 C57 C58 90.7(2)
C44 N3 C57 C58 -149.55(17)
Cu2 N3 C57 C58 -31.9(2)
C62 N4 C58 C59 -2.1(3)
Cu2 N4 C58 C59 169.40(18)
C62 N4 C58 C57 173.72(19)
Cu2 N4 C58 C57 -14.8(2)
N3 C57 C58 N4 32.0(3)
N3 C57 C58 C59 -152.4(2)
N4 C58 C59 C60 1.7(4)
C57 C58 C59 C60 -173.7(2)
C58 C59 C60 C61 0.2(4)
C59 C60 C61 C62 -1.5(4)
C58 N4 C62 C61 0.6(3)
Cu2 N4 C62 C61 -169.84(18)
C60 C61 C62 N4 1.2(4)
Cu2 O7 C63 O8 -24.0(3)
Cu2 O7 C63 C64 155.42(15)

_cod_duplicate_entry 7003938
